data_7125747
loop_
_publ_author_name
'Kureja, Kunal'
'Zinke, Julian'
'Bruhn, Clemens'
'Siemeling, Ulrich'

_publ_section_title
;
 Imidazolium-benzimidazolates as convenient sources of
 donor-functionalised normal and abnormal N-heterocyclic carbenes.
;
_journal_issue 65
_journal_name_full 'Chemical communications (Cambridge, England)'
_journal_page_first 9705
_journal_page_last 9708
_journal_paper_doi 10.1039/c9cc05283f
_journal_volume 55
_journal_year 2019
_chemical_formula_moiety 'C64 H62 N8 P2 Ru, 2(Cl) [+ solvent]'
_chemical_formula_sum 'C64 H62 Cl2 N8 P2 Ru'
_chemical_formula_weight 1177.12
_space_group_crystal_system orthorhombic
_space_group_IT_number 61
_space_group_name_Hall '-P 2ac 2ab'
_space_group_name_H-M_alt 'P b c a'
_atom_sites_solution_hydrogens geom
_audit_creation_method SHELXL-2017/1
_audit_update_record
;
2019-07-08 deposited with the CCDC.	2019-07-19 downloaded from the CCDC.
;
_cell_angle_alpha 90
_cell_angle_beta 90
_cell_angle_gamma 90
_cell_formula_units_Z 16
_cell_length_a 23.5797(4)
_cell_length_b 35.6568(9)
_cell_length_c 29.9355(7)
_cell_measurement_reflns_used 48327
_cell_measurement_temperature 100(2)
_cell_measurement_theta_max 26.16
_cell_measurement_theta_min 1.14
_cell_volume 25169.1(10)
_computing_structure_refinement 'SHELXL-2017/1 (Sheldrick, 2017)'
_diffrn_ambient_temperature 100(2)
_diffrn_detector 'image plate (34 cm diameter)'
_diffrn_detector_area_resol_mean 6.67
_diffrn_detector_type 'STOE Imaging Plate'
_diffrn_measured_fraction_theta_full 1.000
_diffrn_measured_fraction_theta_max 1.000
_diffrn_measurement_details ' 180 frames, detector distance = 130 mm'
_diffrn_measurement_device '2-circle diffractometer'
_diffrn_measurement_device_type 'STOE IPDS II'
_diffrn_measurement_method 'rotation method, \w scans'
_diffrn_radiation_collimation '1.2, 0.6 mm diameter, multiple pinhole'
_diffrn_radiation_monochromator 'plane graphite'
_diffrn_radiation_polarisn_norm 270
_diffrn_radiation_probe x-ray
_diffrn_radiation_type 'Mo K\a'
_diffrn_radiation_wavelength 0.71073
_diffrn_reflns_av_R_equivalents 0.0951
_diffrn_reflns_av_unetI/netI 0.1041
_diffrn_reflns_Laue_measured_fraction_full 1.000
_diffrn_reflns_Laue_measured_fraction_max 1.000
_diffrn_reflns_limit_h_max 28
_diffrn_reflns_limit_h_min -25
_diffrn_reflns_limit_k_max 38
_diffrn_reflns_limit_k_min -43
_diffrn_reflns_limit_l_max 36
_diffrn_reflns_limit_l_min -32
_diffrn_reflns_number 62293
_diffrn_reflns_point_group_measured_fraction_full 1.000
_diffrn_reflns_point_group_measured_fraction_max 1.000
_diffrn_reflns_theta_full 25.242
_diffrn_reflns_theta_max 25.500
_diffrn_reflns_theta_min 1.239
_diffrn_source 'Genix Mo HF'
_diffrn_source_current 1.000
_diffrn_source_power 0.050
_diffrn_source_voltage 50
_exptl_absorpt_coefficient_mu 0.429
_exptl_absorpt_correction_T_max 0.9947
_exptl_absorpt_correction_T_min 0.9569
_exptl_absorpt_correction_type integration
_exptl_absorpt_process_details
;
STOE X-Red32, absorption correction by Gaussian integration, analogous to
P. Coppens, "The Evaluation of Absorption and Extinction in Single-Crystal
Structure Analysis", published in
F. R. Ahmed (Editor), "Crystallographic Computing",
Munksgaard, Copenhagen (1970), 255 - 270
;
_exptl_crystal_colour colorless
_exptl_crystal_density_diffrn 1.243
_exptl_crystal_description plate
_exptl_crystal_F_000 9760
_exptl_crystal_size_max 0.170
_exptl_crystal_size_mid 0.120
_exptl_crystal_size_min 0.010
_refine_diff_density_max 1.024
_refine_diff_density_min -0.840
_refine_diff_density_rms 0.114
_refine_ls_extinction_method none
_refine_ls_goodness_of_fit_ref 1.103
_refine_ls_hydrogen_treatment constr
_refine_ls_matrix_type full
_refine_ls_number_parameters 1399
_refine_ls_number_reflns 23439
_refine_ls_number_restraints 0
_refine_ls_restrained_S_all 1.103
_refine_ls_R_factor_all 0.1465
_refine_ls_R_factor_gt 0.0792
_refine_ls_shift/su_max 0.001
_refine_ls_shift/su_mean 0.000
_refine_ls_structure_factor_coef Fsqd
_refine_ls_weighting_details 'w=1/[\s^2^(Fo^2^)+(0.0473P)^2^+164.3531P] where P=(Fo^2^+2Fc^2^)/3'
_refine_ls_weighting_scheme calc
_refine_ls_wR_factor_gt 0.1568
_refine_ls_wR_factor_ref 0.2021
_reflns_Friedel_coverage 0.000
_reflns_number_gt 13923
_reflns_number_total 23439
_reflns_threshold_expression 'I > 2\s(I)'
_cod_data_source_file c9cc05283f2.cif
_cod_data_source_block i2842_sq
_cod_database_code 7125747
_shelx_shelxl_version_number 2017/1
_shelx_space_group_comment
;
The symmetry employed for this shelxl refinement is uniquely defined
by the following loop, which should always be used as a source of
symmetry information in preference to the above space-group names.
They are only intended as comments.
;
_shelx_estimated_absorpt_t_min 0.931
_shelx_estimated_absorpt_t_max 0.996
_platon_squeeze_void_probe_radius 1.20

loop_
_space_group_symop_operation_xyz
'x, y, z'
'-x+1/2, -y, z+1/2'
'x+1/2, -y+1/2, -z'
'-x, y+1/2, -z+1/2'
'-x, -y, -z'
'x-1/2, y, -z-1/2'
'-x-1/2, y-1/2, z'
'x, -y-1/2, z-1/2'

loop_
_atom_site_label
_atom_site_type_symbol
_atom_site_fract_x
_atom_site_fract_y
_atom_site_fract_z
_atom_site_U_iso_or_equiv
_atom_site_adp_type
_atom_site_occupancy
_atom_site_site_symmetry_order
_atom_site_calc_flag
_atom_site_refinement_flags_posn
_atom_site_refinement_flags_adp
C1 C 0.1942(3) 0.6564(2) 0.5721(2) 0.0255(16) Uani 1 1 d . .
H1A H 0.170265 0.673992 0.586590 0.031 Uiso 1 1 calc R U
C2 C 0.2575(3) 0.6298(2) 0.5271(2) 0.0271(16) Uani 1 1 d . .
H2A H 0.285610 0.627700 0.504424 0.032 Uiso 1 1 calc R U
C3 C 0.2376(3) 0.6004(2) 0.5527(2) 0.0322(17) Uani 1 1 d . .
C4 C 0.1715(3) 0.5989(2) 0.6133(2) 0.0277(16) Uani 1 1 d . .
C5 C 0.1533(3) 0.5508(2) 0.6528(2) 0.0324(18) Uani 1 1 d . .
C6 C 0.1520(3) 0.5159(2) 0.6738(2) 0.0330(18) Uani 1 1 d . .
H6A H 0.172551 0.495263 0.662054 0.040 Uiso 1 1 calc R U
C7 C 0.1199(3) 0.5123(2) 0.7124(2) 0.0331(18) Uani 1 1 d . .
H7A H 0.118926 0.488842 0.727385 0.040 Uiso 1 1 calc R U
C8 C 0.0892(3) 0.5420(2) 0.7294(3) 0.0377(19) Uani 1 1 d . .
H8A H 0.066746 0.538349 0.755393 0.045 Uiso 1 1 calc R U
C9 C 0.0904(3) 0.5771(2) 0.7095(2) 0.0345(18) Uani 1 1 d . .
H9A H 0.069083 0.597494 0.721056 0.041 Uiso 1 1 calc R U
C10 C 0.1243(3) 0.5809(2) 0.6721(2) 0.0306(17) Uani 1 1 d . .
C11 C 0.2367(3) 0.7000(2) 0.5149(2) 0.0301(16) Uani 1 1 d . .
C12 C 0.2997(3) 0.7072(2) 0.5064(3) 0.0373(19) Uani 1 1 d . .
H12A H 0.304356 0.731591 0.491697 0.045 Uiso 1 1 calc R U
H12B H 0.314937 0.687429 0.487056 0.045 Uiso 1 1 calc R U
H12C H 0.320208 0.707249 0.534841 0.045 Uiso 1 1 calc R U
C13 C 0.2043(4) 0.6966(2) 0.4714(3) 0.045(2) Uani 1 1 d . .
H13A H 0.219073 0.675288 0.454258 0.054 Uiso 1 1 calc R U
H13B H 0.209009 0.719673 0.454004 0.054 Uiso 1 1 calc R U
H13C H 0.164010 0.692616 0.477727 0.054 Uiso 1 1 calc R U
C14 C 0.2121(3) 0.7311(2) 0.5436(2) 0.0348(18) Uani 1 1 d . .
H14C H 0.171457 0.726823 0.547849 0.042 Uiso 1 1 calc R U
H14B H 0.217939 0.755280 0.528655 0.042 Uiso 1 1 calc R U
H14A H 0.231188 0.731341 0.572654 0.042 Uiso 1 1 calc R U
C15 C 0.3351(4) 0.4745(3) 0.4806(3) 0.047(2) Uani 1 1 d . .
H15A H 0.344882 0.449188 0.474223 0.057 Uiso 1 1 calc R U
C16 C 0.3311(3) 0.5370(2) 0.4806(3) 0.044(2) Uani 1 1 d . .
H16A H 0.339170 0.562266 0.472676 0.052 Uiso 1 1 calc R U
C17 C 0.2924(3) 0.5260(2) 0.5126(2) 0.0304(17) Uani 1 1 d . .
C18 C 0.2583(3) 0.4650(2) 0.5339(3) 0.0327(17) Uani 1 1 d . .
C19 C 0.1842(3) 0.4545(2) 0.5724(2) 0.0305(17) Uani 1 1 d . .
C20 C 0.1329(3) 0.4551(2) 0.5953(2) 0.0296(16) Uani 1 1 d . .
H20A H 0.117730 0.478044 0.606141 0.036 Uiso 1 1 calc R U
C21 C 0.1046(3) 0.4220(2) 0.6019(2) 0.0359(19) Uani 1 1 d . .
H21A H 0.070010 0.422141 0.618224 0.043 Uiso 1 1 calc R U
C22 C 0.1252(3) 0.3884(2) 0.5853(3) 0.0389(19) Uani 1 1 d . .
H22A H 0.104374 0.365947 0.590343 0.047 Uiso 1 1 calc R U
C23 C 0.1754(3) 0.3870(2) 0.5617(3) 0.0397(19) Uani 1 1 d . .
H23A H 0.189879 0.363950 0.550399 0.048 Uiso 1 1 calc R U
C24 C 0.2037(3) 0.4203(2) 0.5551(2) 0.0329(17) Uani 1 1 d . .
C25 C 0.3965(5) 0.5058(3) 0.4218(4) 0.071(3) Uani 1 1 d . .
C26 C 0.4456(5) 0.5272(3) 0.4365(5) 0.106(5) Uani 1 1 d . .
H26A H 0.436007 0.553881 0.437442 0.127 Uiso 1 1 calc R U
H26B H 0.477027 0.523185 0.415599 0.127 Uiso 1 1 calc R U
H26C H 0.456935 0.518779 0.466391 0.127 Uiso 1 1 calc R U
C27 C 0.3668(6) 0.5247(4) 0.3826(4) 0.100(5) Uani 1 1 d . .
H27A H 0.358769 0.550900 0.390167 0.120 Uiso 1 1 calc R U
H27B H 0.331157 0.511599 0.376261 0.120 Uiso 1 1 calc R U
H27C H 0.391370 0.523714 0.356258 0.120 Uiso 1 1 calc R U
C28 C 0.4159(6) 0.4656(3) 0.4122(5) 0.131(7) Uani 1 1 d . .
H28A H 0.441513 0.457248 0.435985 0.158 Uiso 1 1 calc R U
H28B H 0.435839 0.464896 0.383498 0.158 Uiso 1 1 calc R U
H28C H 0.382811 0.449036 0.411001 0.158 Uiso 1 1 calc R U
C29 C 0.2929(3) 0.5549(2) 0.6685(3) 0.0363(19) Uani 1 1 d . .
C30 C 0.2791(3) 0.5925(3) 0.6739(3) 0.039(2) Uani 1 1 d . .
H30A H 0.280766 0.608913 0.648899 0.046 Uiso 1 1 calc R U
C31 C 0.2629(3) 0.6064(3) 0.7149(3) 0.049(2) Uani 1 1 d . .
H31A H 0.253135 0.632087 0.717972 0.059 Uiso 1 1 calc R U
C32 C 0.2608(4) 0.5825(3) 0.7522(3) 0.054(2) Uani 1 1 d . .
H32A H 0.248396 0.591641 0.780315 0.065 Uiso 1 1 calc R U
C33 C 0.2771(4) 0.5460(3) 0.7472(3) 0.053(2) Uani 1 1 d . .
H33A H 0.277460 0.530151 0.772698 0.063 Uiso 1 1 calc R U
C34 C 0.2929(3) 0.5314(2) 0.7062(3) 0.041(2) Uani 1 1 d . .
H34A H 0.303683 0.505837 0.703606 0.049 Uiso 1 1 calc R U
C35 C 0.3373(3) 0.4925(2) 0.6158(2) 0.0356(19) Uani 1 1 d . .
C36 C 0.3036(3) 0.4637(2) 0.6339(3) 0.0354(18) Uani 1 1 d . .
H36A H 0.268030 0.470100 0.646800 0.042 Uiso 1 1 calc R U
C37 C 0.3199(4) 0.4272(2) 0.6338(3) 0.045(2) Uani 1 1 d . .
H37A H 0.296929 0.408670 0.647586 0.054 Uiso 1 1 calc R U
C38 C 0.3707(4) 0.4172(3) 0.6131(4) 0.058(3) Uani 1 1 d . .
H38A H 0.382087 0.391622 0.612311 0.069 Uiso 1 1 calc R U
C39 C 0.4044(4) 0.4444(3) 0.5939(3) 0.054(2) Uani 1 1 d . .
H39A H 0.438846 0.437645 0.579604 0.064 Uiso 1 1 calc R U
C40 C 0.3878(3) 0.4818(3) 0.5954(3) 0.045(2) Uani 1 1 d . .
H40A H 0.411365 0.500422 0.582284 0.055 Uiso 1 1 calc R U
C41 C 0.3744(3) 0.5678(2) 0.6028(3) 0.0390(19) Uani 1 1 d . .
C42 C 0.4162(3) 0.5683(3) 0.6366(3) 0.044(2) Uani 1 1 d . .
H42A H 0.410176 0.554760 0.663512 0.053 Uiso 1 1 calc R U
C43 C 0.4659(3) 0.5884(3) 0.6309(3) 0.050(2) Uani 1 1 d . .
H43A H 0.494008 0.588314 0.653592 0.061 Uiso 1 1 calc R U
C44 C 0.4747(4) 0.6088(3) 0.5918(3) 0.050(2) Uani 1 1 d . .
H44A H 0.508601 0.622829 0.587911 0.060 Uiso 1 1 calc R U
C45 C 0.4342(3) 0.6084(2) 0.5590(3) 0.044(2) Uani 1 1 d . .
H45A H 0.440532 0.622009 0.532203 0.052 Uiso 1 1 calc R U
C46 C 0.3839(3) 0.5884(3) 0.5644(3) 0.042(2) Uani 1 1 d . .
H46A H 0.355944 0.588952 0.541585 0.051 Uiso 1 1 calc R U
C47 C 0.1005(3) 0.5729(2) 0.5269(2) 0.0303(17) Uani 1 1 d . .
C48 C 0.0875(3) 0.6090(2) 0.5103(3) 0.0370(19) Uani 1 1 d . .
H48A H 0.106469 0.618130 0.484495 0.044 Uiso 1 1 calc R U
C49 C 0.0475(4) 0.6309(3) 0.5312(3) 0.047(2) Uani 1 1 d . .
H49A H 0.039751 0.655182 0.519780 0.056 Uiso 1 1 calc R U
C50 C 0.0184(3) 0.6185(3) 0.5684(3) 0.042(2) Uani 1 1 d . .
H50A H -0.009567 0.633742 0.582170 0.051 Uiso 1 1 calc R U
C51 C 0.0309(3) 0.5834(3) 0.5852(3) 0.039(2) Uani 1 1 d . .
H51A H 0.011752 0.574740 0.611095 0.046 Uiso 1 1 calc R U
C52 C 0.0714(3) 0.5604(2) 0.5645(2) 0.0283(16) Uani 1 1 d . .
H52A H 0.079008 0.536185 0.576292 0.034 Uiso 1 1 calc R U
C53 C 0.1704(3) 0.5677(2) 0.4501(2) 0.0335(18) Uani 1 1 d . .
C54 C 0.1253(3) 0.5663(3) 0.4194(3) 0.042(2) Uani 1 1 d . .
H54A H 0.090490 0.554908 0.427752 0.050 Uiso 1 1 calc R U
C55 C 0.1312(3) 0.5812(3) 0.3773(3) 0.047(2) Uani 1 1 d . .
H55A H 0.100624 0.579624 0.356777 0.057 Uiso 1 1 calc R U
C56 C 0.1818(4) 0.5989(2) 0.3644(3) 0.043(2) Uani 1 1 d . .
H56A H 0.185447 0.609771 0.335542 0.051 Uiso 1 1 calc R U
C57 C 0.2257(4) 0.6000(2) 0.3943(3) 0.044(2) Uani 1 1 d . .
H57A H 0.260577 0.611185 0.385718 0.053 Uiso 1 1 calc R U
C58 C 0.2203(3) 0.5850(2) 0.4369(3) 0.0335(18) Uani 1 1 d . .
H58A H 0.251220 0.586577 0.457144 0.040 Uiso 1 1 calc R U
C59 C 0.1336(3) 0.5017(2) 0.4876(3) 0.0351(18) Uani 1 1 d . .
C60 C 0.0818(3) 0.4858(2) 0.5000(3) 0.039(2) Uani 1 1 d . .
H60A H 0.055666 0.499780 0.517473 0.047 Uiso 1 1 calc R U
C61 C 0.0684(4) 0.4498(2) 0.4870(3) 0.044(2) Uani 1 1 d . .
H61A H 0.032833 0.439377 0.495214 0.053 Uiso 1 1 calc R U
C62 C 0.1064(4) 0.4285(3) 0.4619(3) 0.052(2) Uani 1 1 d . .
H62A H 0.097481 0.403343 0.454020 0.062 Uiso 1 1 calc R U
C63 C 0.1571(4) 0.4442(3) 0.4488(3) 0.051(2) Uani 1 1 d . .
H63A H 0.182988 0.430226 0.431097 0.061 Uiso 1 1 calc R U
C64 C 0.1702(3) 0.4804(2) 0.4614(3) 0.040(2) Uani 1 1 d . .
H64A H 0.205147 0.491038 0.451926 0.048 Uiso 1 1 calc R U
C65 C 0.4312(3) 0.2770(2) 0.3368(2) 0.0302(17) Uani 1 1 d . .
H65A H 0.421492 0.282634 0.366886 0.036 Uiso 1 1 calc R U
C66 C 0.4331(3) 0.2751(2) 0.2623(2) 0.0272(16) Uani 1 1 d . .
H66A H 0.422016 0.280056 0.232370 0.033 Uiso 1 1 calc R U
C67 C 0.4781(3) 0.2534(2) 0.2750(2) 0.0275(16) Uani 1 1 d . .
C68 C 0.5168(3) 0.2390(2) 0.3476(2) 0.0284(17) Uani 1 1 d . .
C69 C 0.5984(3) 0.2142(2) 0.3583(2) 0.0278(16) Uani 1 1 d . .
C70 C 0.6529(3) 0.2011(2) 0.3548(2) 0.0305(17) Uani 1 1 d . .
H70A H 0.667876 0.193529 0.326699 0.037 Uiso 1 1 calc R U
C71 C 0.6856(3) 0.1991(2) 0.3932(3) 0.0336(18) Uani 1 1 d . .
H71A H 0.723718 0.190551 0.391263 0.040 Uiso 1 1 calc R U
C72 C 0.6634(3) 0.2096(2) 0.4349(2) 0.0323(17) Uani 1 1 d . .
H72A H 0.686304 0.207377 0.460808 0.039 Uiso 1 1 calc R U
C73 C 0.6085(3) 0.2230(2) 0.4388(2) 0.0320(17) Uani 1 1 d . .
H73A H 0.592970 0.229829 0.466921 0.038 Uiso 1 1 calc R U
C74 C 0.5775(3) 0.2261(2) 0.3999(2) 0.0303(17) Uani 1 1 d . .
C75 C 0.3556(3) 0.3155(2) 0.3000(2) 0.0294(17) Uani 1 1 d . .
C76 C 0.3083(3) 0.2966(2) 0.2739(3) 0.0385(19) Uani 1 1 d . .
H76A H 0.319034 0.294982 0.242311 0.046 Uiso 1 1 calc R U
H76B H 0.273451 0.311371 0.276772 0.046 Uiso 1 1 calc R U
H76C H 0.301960 0.271340 0.285716 0.046 Uiso 1 1 calc R U
C77 C 0.3756(3) 0.3510(2) 0.2772(3) 0.040(2) Uani 1 1 d . .
H77A H 0.345381 0.369869 0.278145 0.048 Uiso 1 1 calc R U
H77B H 0.385259 0.345550 0.246018 0.048 Uiso 1 1 calc R U
H77C H 0.409223 0.360725 0.292653 0.048 Uiso 1 1 calc R U
C78 C 0.3374(4) 0.3232(3) 0.3480(3) 0.046(2) Uani 1 1 d . .
H78C H 0.368902 0.334586 0.364390 0.055 Uiso 1 1 calc R U
H78B H 0.326592 0.299534 0.362375 0.055 Uiso 1 1 calc R U
H78A H 0.304894 0.340305 0.347972 0.055 Uiso 1 1 calc R U
C79 C 0.5608(3) 0.1971(2) 0.1183(2) 0.0297(17) Uani 1 1 d . .
H79A H 0.581863 0.183838 0.096362 0.036 Uiso 1 1 calc R U
C80 C 0.4998(3) 0.2348(2) 0.1522(2) 0.0310(17) Uani 1 1 d . .
H80A H 0.470463 0.252790 0.155788 0.037 Uiso 1 1 calc R U
C81 C 0.5284(3) 0.2177(2) 0.1866(2) 0.0260(15) Uani 1 1 d . .
C82 C 0.5994(3) 0.1699(2) 0.1870(2) 0.0259(16) Uani 1 1 d . .
C83 C 0.6289(3) 0.1409(2) 0.2450(2) 0.0287(16) Uani 1 1 d . .
C84 C 0.6379(3) 0.1262(2) 0.2874(2) 0.0300(17) Uani 1 1 d . .
H84A H 0.622062 0.138015 0.313000 0.036 Uiso 1 1 calc R U
C85 C 0.6703(3) 0.0940(2) 0.2917(2) 0.0320(17) Uani 1 1 d . .
H85A H 0.677812 0.083970 0.320452 0.038 Uiso 1 1 calc R U
C86 C 0.6921(3) 0.0761(2) 0.2534(2) 0.0312(17) Uani 1 1 d . .
H86A H 0.714101 0.054013 0.256919 0.037 Uiso 1 1 calc R U
C87 C 0.6824(3) 0.0898(2) 0.2109(3) 0.0311(17) Uani 1 1 d . .
H87A H 0.697106 0.077611 0.185190 0.037 Uiso 1 1 calc R U
C88 C 0.6503(3) 0.1220(2) 0.2077(2) 0.0304(17) Uani 1 1 d . .
C89 C 0.4952(4) 0.2314(2) 0.0667(2) 0.0377(19) Uani 1 1 d . .
C90 C 0.5313(3) 0.2137(2) 0.0301(2) 0.0367(19) Uani 1 1 d . .
H90A H 0.570768 0.221682 0.033519 0.044 Uiso 1 1 calc R U
H90B H 0.517116 0.221618 0.000779 0.044 Uiso 1 1 calc R U
H90C H 0.529083 0.186277 0.032356 0.044 Uiso 1 1 calc R U
C91 C 0.4960(5) 0.2733(3) 0.0622(3) 0.060(3) Uani 1 1 d . .
H91A H 0.476573 0.280633 0.034637 0.072 Uiso 1 1 calc R U
H91B H 0.535379 0.282121 0.061267 0.072 Uiso 1 1 calc R U
H91C H 0.476642 0.284614 0.087886 0.072 Uiso 1 1 calc R U
C92 C 0.4342(3) 0.2161(3) 0.0667(3) 0.054(3) Uani 1 1 d . .
H92A H 0.435059 0.188789 0.070299 0.065 Uiso 1 1 calc R U
H92B H 0.415772 0.222438 0.038350 0.065 Uiso 1 1 calc R U
H92C H 0.412983 0.227339 0.091445 0.065 Uiso 1 1 calc R U
C93 C 0.6400(3) 0.2833(2) 0.2924(2) 0.0297(16) Uani 1 1 d . .
C94 C 0.6050(3) 0.3038(2) 0.3210(3) 0.0326(17) Uani 1 1 d . .
H94A H 0.566051 0.306746 0.313766 0.039 Uiso 1 1 calc R U
C95 C 0.6258(3) 0.3199(2) 0.3595(3) 0.0374(19) Uani 1 1 d . .
H95A H 0.601047 0.332874 0.379174 0.045 Uiso 1 1 calc R U
C96 C 0.6831(3) 0.3171(2) 0.3694(3) 0.0382(19) Uani 1 1 d . .
H96A H 0.697863 0.328815 0.395443 0.046 Uiso 1 1 calc R U
C97 C 0.7185(3) 0.2975(2) 0.3416(2) 0.0334(18) Uani 1 1 d . .
H97A H 0.757598 0.295239 0.348884 0.040 Uiso 1 1 calc R U
C98 C 0.6981(3) 0.2809(2) 0.3028(2) 0.0314(17) Uani 1 1 d . .
H98A H 0.723190 0.267931 0.283361 0.038 Uiso 1 1 calc R U
C99 C 0.6639(3) 0.2493(2) 0.2058(2) 0.0322(18) Uani 1 1 d . .
C100 C 0.7001(3) 0.2206(2) 0.2195(2) 0.0354(18) Uani 1 1 d . .
H100 H 0.698092 0.212040 0.249541 0.043 Uiso 1 1 calc R U
C101 C 0.7390(3) 0.2042(2) 0.1906(3) 0.0388(19) Uani 1 1 d . .
H101 H 0.763127 0.184561 0.200483 0.047 Uiso 1 1 calc R U
C102 C 0.7416(4) 0.2171(3) 0.1473(3) 0.051(2) Uani 1 1 d . .
H102 H 0.768179 0.206355 0.127159 0.061 Uiso 1 1 calc R U
C103 C 0.7065(4) 0.2451(3) 0.1329(3) 0.054(3) Uani 1 1 d . .
H103 H 0.708097 0.253157 0.102720 0.065 Uiso 1 1 calc R U
C104 C 0.6687(3) 0.2618(3) 0.1620(3) 0.043(2) Uani 1 1 d . .
H104 H 0.645784 0.282026 0.151931 0.051 Uiso 1 1 calc R U
C105 C 0.5860(3) 0.3100(2) 0.2176(3) 0.0338(18) Uani 1 1 d . .
C106 C 0.6243(4) 0.3399(3) 0.2201(4) 0.077(4) Uani 1 1 d . .
H106 H 0.660428 0.336473 0.233444 0.093 Uiso 1 1 calc R U
C107 C 0.6091(5) 0.3747(3) 0.2030(5) 0.106(6) Uani 1 1 d . .
H107 H 0.635700 0.394694 0.204037 0.127 Uiso 1 1 calc R U
C108 C 0.5560(5) 0.3808(3) 0.1843(4) 0.083(4) Uani 1 1 d . .
H108 H 0.545462 0.404886 0.173464 0.100 Uiso 1 1 calc R U
C109 C 0.5196(4) 0.3513(2) 0.1821(3) 0.041(2) Uani 1 1 d . .
H109 H 0.483377 0.354871 0.168964 0.049 Uiso 1 1 calc R U
C110 C 0.5339(3) 0.3160(2) 0.1985(2) 0.0304(17) Uani 1 1 d . .
H110 H 0.507421 0.295972 0.196455 0.037 Uiso 1 1 calc R U
C111 C 0.4896(3) 0.1220(2) 0.2437(2) 0.0296(16) Uani 1 1 d . .
C112 C 0.4948(3) 0.1180(2) 0.1978(3) 0.0318(17) Uani 1 1 d . .
H112 H 0.489643 0.139279 0.179090 0.038 Uiso 1 1 calc R U
C113 C 0.5071(3) 0.0838(2) 0.1788(3) 0.042(2) Uani 1 1 d . .
H113 H 0.511392 0.081749 0.147317 0.050 Uiso 1 1 calc R U
C114 C 0.5133(4) 0.0527(3) 0.2052(3) 0.050(2) Uani 1 1 d . .
H114 H 0.521371 0.029034 0.192001 0.060 Uiso 1 1 calc R U
C115 C 0.5078(4) 0.0558(2) 0.2513(3) 0.048(2) Uani 1 1 d . .
H115 H 0.512035 0.034308 0.269776 0.058 Uiso 1 1 calc R U
C116 C 0.4959(3) 0.0907(2) 0.2702(3) 0.040(2) Uani 1 1 d . .
H116 H 0.492115 0.092902 0.301730 0.048 Uiso 1 1 calc R U
C117 C 0.4017(3) 0.1717(2) 0.2376(2) 0.0330(18) Uani 1 1 d . .
C118 C 0.3637(3) 0.1429(2) 0.2448(3) 0.0330(17) Uani 1 1 d . .
H118 H 0.374142 0.122777 0.263859 0.040 Uiso 1 1 calc R U
C119 C 0.3105(3) 0.1428(2) 0.2249(3) 0.039(2) Uani 1 1 d . .
H119 H 0.284540 0.123017 0.230868 0.047 Uiso 1 1 calc R U
C120 C 0.2957(3) 0.1713(3) 0.1964(3) 0.040(2) Uani 1 1 d . .
H120 H 0.259983 0.170653 0.181705 0.048 Uiso 1 1 calc R U
C121 C 0.3321(3) 0.2009(2) 0.1890(3) 0.040(2) Uani 1 1 d . .
H121 H 0.320989 0.221110 0.170189 0.048 Uiso 1 1 calc R U
C122 C 0.3854(3) 0.2009(2) 0.2093(2) 0.0311(17) Uani 1 1 d . .
H122 H 0.410894 0.221013 0.203804 0.037 Uiso 1 1 calc R U
C123 C 0.4526(3) 0.1648(2) 0.3230(2) 0.0300(17) Uani 1 1 d . .
C124 C 0.4044(3) 0.1829(2) 0.3387(2) 0.0326(18) Uani 1 1 d . .
H124 H 0.377896 0.193323 0.318298 0.039 Uiso 1 1 calc R U
C125 C 0.3951(3) 0.1858(2) 0.3845(2) 0.0347(18) Uani 1 1 d . .
H125 H 0.362823 0.199013 0.395145 0.042 Uiso 1 1 calc R U
C126 C 0.4316(3) 0.1701(3) 0.4141(3) 0.041(2) Uani 1 1 d . .
H126 H 0.423896 0.171445 0.445228 0.050 Uiso 1 1 calc R U
C127 C 0.4803(3) 0.1519(2) 0.3992(3) 0.038(2) Uani 1 1 d . .
H127 H 0.506045 0.141186 0.419982 0.046 Uiso 1 1 calc R U
C128 C 0.4909(3) 0.1497(2) 0.3542(2) 0.0309(17) Uani 1 1 d . .
H128 H 0.524523 0.137763 0.343974 0.037 Uiso 1 1 calc R U
Cl1 Cl 0.11665(8) 0.69695(6) 0.65411(6) 0.0342(4) Uani 1 1 d . .
Cl2 Cl 0.31300(12) 0.38483(8) 0.45651(10) 0.0683(7) Uani 1 1 d . .
Cl3 Cl 0.42129(9) 0.27060(7) 0.44749(6) 0.0472(5) Uani 1 1 d . .
Cl4 Cl 0.63418(8) 0.12701(6) 0.06687(6) 0.0350(4) Uani 1 1 d . .
N1 N 0.2304(2) 0.66336(17) 0.53930(19) 0.0270(13) Uani 1 1 d . .
N2 N 0.1980(2) 0.61967(17) 0.58090(19) 0.0270(13) Uani 1 1 d . .
N3 N 0.1814(2) 0.56233(17) 0.61453(18) 0.0252(13) Uani 1 1 d . .
N4 N 0.1378(2) 0.61206(18) 0.64561(19) 0.0297(14) Uani 1 1 d . .
H4 H 0.126491 0.635364 0.649449 0.036 Uiso 1 1 calc R U
N5 N 0.3566(3) 0.5054(2) 0.4617(3) 0.054(2) Uani 1 1 d . .
N6 N 0.2973(3) 0.48657(18) 0.5104(2) 0.0337(15) Uani 1 1 d . .
N7 N 0.2214(2) 0.48332(17) 0.5595(2) 0.0298(14) Uani 1 1 d . .
N8 N 0.2518(3) 0.42812(18) 0.5307(2) 0.0354(15) Uani 1 1 d . .
H8 H 0.273525 0.412166 0.516140 0.043 Uiso 1 1 calc R U
N9 N 0.4055(2) 0.28911(17) 0.30087(18) 0.0281(14) Uani 1 1 d . .
N10 N 0.4744(2) 0.25493(18) 0.32257(19) 0.0297(14) Uani 1 1 d . .
N11 N 0.5572(2) 0.22118(17) 0.32525(18) 0.0274(13) Uani 1 1 d . .
N12 N 0.5249(2) 0.24236(18) 0.39164(19) 0.0306(15) Uani 1 1 d . .
H12 H 0.501888 0.252660 0.411239 0.037 Uiso 1 1 calc R U
N13 N 0.5200(2) 0.22176(17) 0.11098(17) 0.0269(14) Uani 1 1 d . .
N14 N 0.5669(2) 0.19441(16) 0.16270(18) 0.0239(13) Uani 1 1 d . .
N15 N 0.5972(2) 0.17215(16) 0.23119(18) 0.0242(13) Uani 1 1 d . .
N16 N 0.6309(2) 0.14173(17) 0.17066(18) 0.0283(14) Uani 1 1 d . .
H16 H 0.637783 0.136799 0.142371 0.034 Uiso 1 1 calc R U
P1 P 0.30979(8) 0.54022(6) 0.61118(7) 0.0320(4) Uani 1 1 d . .
P2 P 0.16091(8) 0.54682(6) 0.50539(6) 0.0307(4) Uani 1 1 d . .
P3 P 0.60656(8) 0.26483(6) 0.24216(6) 0.0272(4) Uani 1 1 d . .
P4 P 0.47147(8) 0.16925(6) 0.26385(6) 0.0273(4) Uani 1 1 d . .
Ru1 Ru 0.23480(2) 0.54380(2) 0.55910(2) 0.02752(14) Uani 1 1 d . .
Ru2 Ru 0.53977(2) 0.21693(2) 0.25380(2) 0.02525(14) Uani 1 1 d . .

loop_
_atom_site_aniso_label
_atom_site_aniso_U_11
_atom_site_aniso_U_22
_atom_site_aniso_U_33
_atom_site_aniso_U_23
_atom_site_aniso_U_13
_atom_site_aniso_U_12
C1 0.021(3) 0.037(4) 0.018(3) 0.001(3) 0.002(3) 0.002(3)
C2 0.031(4) 0.028(4) 0.022(3) -0.003(3) 0.005(3) 0.002(3)
C3 0.027(4) 0.050(5) 0.020(4) -0.004(3) 0.002(3) 0.003(4)
C4 0.030(4) 0.037(5) 0.017(3) -0.002(3) -0.001(3) -0.003(3)
C5 0.023(4) 0.046(5) 0.028(4) -0.001(3) 0.007(3) -0.001(3)
C6 0.034(4) 0.029(4) 0.036(4) -0.002(3) 0.001(3) 0.005(3)
C7 0.035(4) 0.033(5) 0.031(4) 0.016(3) 0.001(3) -0.003(3)
C8 0.033(4) 0.043(5) 0.037(4) 0.009(4) 0.010(4) 0.004(4)
C9 0.031(4) 0.040(5) 0.032(4) -0.004(4) 0.006(3) 0.004(4)
C10 0.033(4) 0.030(4) 0.028(4) 0.003(3) 0.001(3) -0.001(3)
C11 0.029(4) 0.035(4) 0.027(4) 0.000(3) -0.001(3) 0.000(3)
C12 0.038(5) 0.032(5) 0.042(5) 0.001(4) 0.006(4) -0.003(4)
C13 0.052(5) 0.044(5) 0.038(5) 0.006(4) -0.008(4) -0.005(4)
C14 0.037(4) 0.034(5) 0.034(4) 0.001(3) 0.003(3) -0.002(4)
C15 0.041(5) 0.039(5) 0.061(6) 0.010(4) 0.028(4) 0.013(4)
C16 0.044(5) 0.035(5) 0.052(5) -0.005(4) 0.022(4) 0.007(4)
C17 0.024(4) 0.030(4) 0.037(4) 0.007(3) 0.001(3) -0.004(3)
C18 0.026(4) 0.034(5) 0.038(4) 0.001(3) 0.008(3) 0.001(3)
C19 0.022(4) 0.037(4) 0.032(4) 0.001(3) -0.001(3) 0.000(3)
C20 0.027(4) 0.032(4) 0.030(4) 0.002(3) -0.003(3) 0.001(3)
C21 0.029(4) 0.048(5) 0.031(4) -0.001(4) 0.002(3) 0.001(4)
C22 0.035(4) 0.046(5) 0.035(4) 0.006(4) 0.003(4) -0.007(4)
C23 0.035(4) 0.041(5) 0.043(5) 0.004(4) 0.012(4) 0.000(4)
C24 0.036(4) 0.034(4) 0.028(4) 0.006(3) 0.007(3) -0.003(3)
C25 0.071(7) 0.051(7) 0.090(8) -0.001(6) 0.043(7) 0.009(6)
C26 0.059(7) 0.060(8) 0.198(16) 0.004(9) 0.070(9) 0.002(6)
C27 0.135(12) 0.098(10) 0.068(8) 0.003(7) 0.058(8) 0.013(9)
C28 0.141(12) 0.041(7) 0.212(17) -0.011(8) 0.149(13) 0.004(7)
C29 0.029(4) 0.043(5) 0.036(4) -0.002(4) -0.001(4) -0.003(4)
C30 0.020(4) 0.058(6) 0.038(4) -0.006(4) -0.008(3) -0.001(4)
C31 0.033(4) 0.068(7) 0.047(5) -0.017(5) -0.003(4) 0.001(4)
C32 0.047(5) 0.076(7) 0.039(5) -0.014(5) 0.006(4) 0.002(5)
C33 0.047(5) 0.074(7) 0.037(5) -0.005(5) -0.002(4) -0.005(5)
C34 0.039(5) 0.048(5) 0.035(4) 0.004(4) 0.000(4) 0.000(4)
C35 0.030(4) 0.046(5) 0.031(4) 0.008(4) 0.001(3) 0.006(4)
C36 0.034(4) 0.039(5) 0.033(4) 0.006(4) -0.002(3) -0.002(4)
C37 0.038(5) 0.035(5) 0.061(6) 0.008(4) -0.006(4) 0.000(4)
C38 0.043(5) 0.044(6) 0.086(8) 0.003(5) -0.011(5) 0.009(4)
C39 0.038(5) 0.050(6) 0.073(7) 0.005(5) 0.014(5) 0.005(4)
C40 0.032(4) 0.052(6) 0.052(5) -0.001(4) 0.003(4) -0.005(4)
C41 0.035(4) 0.045(5) 0.037(4) -0.005(4) 0.000(4) -0.002(4)
C42 0.033(4) 0.047(6) 0.052(5) -0.009(4) -0.003(4) 0.009(4)
C43 0.027(4) 0.059(6) 0.066(6) -0.008(5) -0.005(4) -0.004(4)
C44 0.032(4) 0.047(6) 0.071(7) -0.023(5) 0.009(5) -0.006(4)
C45 0.035(4) 0.047(5) 0.049(5) -0.004(4) 0.009(4) -0.007(4)
C46 0.022(4) 0.062(6) 0.042(5) -0.004(4) 0.001(4) 0.003(4)
C47 0.025(4) 0.045(5) 0.021(4) -0.003(3) -0.002(3) -0.004(3)
C48 0.032(4) 0.040(5) 0.038(4) -0.002(4) 0.004(4) 0.005(4)
C49 0.050(5) 0.046(6) 0.045(5) 0.000(4) -0.002(4) 0.013(4)
C50 0.031(4) 0.059(6) 0.037(5) -0.003(4) 0.000(4) 0.003(4)
C51 0.021(4) 0.066(6) 0.030(4) -0.009(4) 0.001(3) 0.005(4)
C52 0.027(4) 0.034(4) 0.023(4) -0.002(3) -0.003(3) -0.005(3)
C53 0.033(4) 0.039(5) 0.029(4) 0.000(3) 0.000(3) 0.006(3)
C54 0.025(4) 0.061(6) 0.041(5) 0.010(4) 0.000(4) 0.001(4)
C55 0.031(4) 0.070(7) 0.040(5) 0.002(4) -0.015(4) 0.005(4)
C56 0.049(5) 0.049(6) 0.030(4) 0.008(4) 0.008(4) 0.012(4)
C57 0.049(5) 0.051(6) 0.033(4) 0.001(4) 0.015(4) -0.002(4)
C58 0.033(4) 0.033(4) 0.034(4) -0.006(3) 0.002(3) -0.001(3)
C59 0.032(4) 0.038(5) 0.035(4) -0.002(4) -0.003(3) 0.006(4)
C60 0.039(5) 0.045(5) 0.035(4) -0.003(4) -0.004(4) 0.000(4)
C61 0.034(4) 0.046(6) 0.052(5) 0.002(4) -0.008(4) -0.009(4)
C62 0.048(5) 0.039(5) 0.068(6) -0.009(5) -0.022(5) 0.000(4)
C63 0.035(5) 0.056(6) 0.061(6) -0.018(5) -0.002(4) 0.010(4)
C64 0.035(4) 0.039(5) 0.047(5) -0.007(4) -0.004(4) 0.003(4)
C65 0.021(4) 0.043(5) 0.026(4) -0.009(3) 0.002(3) 0.000(3)
C66 0.018(3) 0.043(5) 0.021(3) -0.002(3) 0.000(3) 0.008(3)
C67 0.030(4) 0.033(4) 0.020(3) 0.003(3) -0.002(3) -0.008(3)
C68 0.019(3) 0.044(5) 0.022(4) 0.000(3) -0.004(3) -0.001(3)
C69 0.024(4) 0.035(4) 0.024(3) 0.002(3) -0.004(3) 0.002(3)
C70 0.026(4) 0.043(5) 0.022(4) 0.005(3) -0.001(3) 0.001(3)
C71 0.024(4) 0.038(5) 0.039(4) 0.001(4) -0.005(3) 0.004(3)
C72 0.038(4) 0.033(4) 0.026(4) 0.000(3) -0.011(3) 0.001(3)
C73 0.031(4) 0.037(5) 0.027(4) -0.004(3) -0.001(3) 0.005(3)
C74 0.026(4) 0.044(5) 0.021(3) -0.001(3) 0.002(3) 0.003(3)
C75 0.023(4) 0.032(4) 0.033(4) 0.000(3) 0.000(3) 0.008(3)
C76 0.023(4) 0.047(5) 0.046(5) -0.001(4) -0.001(4) -0.001(3)
C77 0.041(5) 0.041(5) 0.038(4) -0.001(4) -0.004(4) 0.003(4)
C78 0.038(5) 0.066(6) 0.033(4) -0.001(4) 0.006(4) 0.027(4)
C79 0.025(4) 0.039(5) 0.025(4) -0.004(3) 0.003(3) 0.008(3)
C80 0.028(4) 0.045(5) 0.020(3) -0.003(3) 0.000(3) 0.000(3)
C81 0.016(3) 0.031(4) 0.031(4) 0.000(3) 0.004(3) -0.005(3)
C82 0.022(3) 0.029(4) 0.027(4) 0.002(3) 0.003(3) -0.003(3)
C83 0.018(3) 0.041(5) 0.027(4) 0.008(3) -0.001(3) -0.002(3)
C84 0.023(4) 0.040(5) 0.028(4) 0.002(3) -0.003(3) 0.002(3)
C85 0.031(4) 0.033(5) 0.032(4) 0.004(3) 0.000(3) -0.003(3)
C86 0.020(3) 0.040(5) 0.033(4) 0.006(4) -0.006(3) 0.005(3)
C87 0.020(4) 0.037(5) 0.036(4) -0.004(3) -0.001(3) 0.004(3)
C88 0.028(4) 0.038(5) 0.025(4) 0.001(3) 0.004(3) -0.003(3)
C89 0.051(5) 0.047(5) 0.015(3) 0.003(3) -0.001(3) 0.016(4)
C90 0.047(5) 0.044(5) 0.019(3) 0.000(3) 0.001(3) 0.006(4)
C91 0.099(8) 0.052(6) 0.029(4) 0.008(4) -0.004(5) 0.022(6)
C92 0.035(5) 0.102(8) 0.025(4) -0.008(5) -0.006(4) 0.023(5)
C93 0.022(4) 0.037(4) 0.030(4) 0.002(3) -0.002(3) -0.001(3)
C94 0.023(4) 0.035(5) 0.040(4) -0.008(4) -0.003(3) 0.000(3)
C95 0.031(4) 0.047(5) 0.034(4) -0.009(4) 0.004(4) -0.005(4)
C96 0.038(5) 0.047(5) 0.029(4) 0.003(4) -0.006(4) -0.008(4)
C97 0.025(4) 0.044(5) 0.031(4) 0.004(4) -0.009(3) -0.005(3)
C98 0.025(4) 0.040(5) 0.029(4) 0.001(3) -0.005(3) -0.003(3)
C99 0.020(4) 0.055(5) 0.021(4) -0.003(3) 0.001(3) -0.004(4)
C100 0.031(4) 0.047(5) 0.028(4) -0.002(4) 0.001(3) -0.003(4)
C101 0.028(4) 0.053(5) 0.035(4) -0.004(4) 0.003(4) 0.006(4)
C102 0.039(5) 0.079(7) 0.034(4) -0.014(5) 0.013(4) 0.003(5)
C103 0.042(5) 0.093(8) 0.028(4) 0.005(5) 0.002(4) -0.005(5)
C104 0.038(5) 0.060(6) 0.030(4) -0.003(4) 0.003(4) 0.000(4)
C105 0.027(4) 0.038(5) 0.037(4) 0.002(4) -0.006(3) 0.000(3)
C106 0.046(6) 0.068(7) 0.118(10) 0.040(7) -0.061(6) -0.019(5)
C107 0.087(9) 0.051(7) 0.179(14) 0.054(8) -0.087(10) -0.028(6)
C108 0.074(7) 0.047(6) 0.130(10) 0.038(7) -0.075(7) -0.018(5)
C109 0.039(5) 0.046(5) 0.037(5) -0.003(4) -0.005(4) 0.000(4)
C110 0.029(4) 0.034(4) 0.029(4) -0.003(3) -0.002(3) 0.007(3)
C111 0.024(4) 0.034(4) 0.031(4) 0.000(3) 0.000(3) 0.003(3)
C112 0.023(4) 0.034(5) 0.038(4) -0.005(3) 0.004(3) -0.003(3)
C113 0.040(5) 0.042(5) 0.043(5) -0.008(4) 0.015(4) -0.002(4)
C114 0.044(5) 0.047(6) 0.059(6) -0.018(5) 0.011(4) 0.005(4)
C115 0.054(5) 0.032(5) 0.058(6) 0.004(4) 0.001(5) 0.010(4)
C116 0.035(4) 0.045(5) 0.040(5) 0.003(4) 0.005(4) 0.000(4)
C117 0.029(4) 0.045(5) 0.025(4) -0.006(3) -0.004(3) 0.006(3)
C118 0.025(4) 0.040(5) 0.034(4) -0.003(4) -0.004(3) -0.001(3)
C119 0.028(4) 0.050(5) 0.039(5) -0.004(4) 0.006(4) -0.005(4)
C120 0.024(4) 0.060(6) 0.037(4) -0.004(4) -0.001(4) -0.004(4)
C121 0.036(4) 0.051(5) 0.032(4) 0.004(4) -0.009(4) 0.011(4)
C122 0.023(4) 0.043(5) 0.027(4) -0.002(3) 0.000(3) 0.000(3)
C123 0.023(4) 0.040(5) 0.027(4) 0.002(3) -0.001(3) 0.001(3)
C124 0.020(4) 0.049(5) 0.029(4) 0.004(4) 0.006(3) 0.003(3)
C125 0.030(4) 0.047(5) 0.027(4) -0.004(4) 0.007(3) 0.000(4)
C126 0.041(5) 0.062(6) 0.022(4) 0.003(4) 0.004(4) -0.003(4)
C127 0.030(4) 0.057(6) 0.028(4) 0.003(4) 0.000(3) 0.000(4)
C128 0.031(4) 0.028(4) 0.034(4) 0.009(3) -0.001(3) 0.002(3)
Cl1 0.0318(9) 0.0393(11) 0.0316(9) -0.0016(8) 0.0067(8) 0.0046(8)
Cl2 0.0640(16) 0.0595(17) 0.0813(19) -0.0150(14) 0.0138(14) 0.0069(13)
Cl3 0.0440(12) 0.0720(16) 0.0254(9) -0.0091(10) -0.0011(9) 0.0105(11)
Cl4 0.0357(10) 0.0408(11) 0.0286(9) -0.0008(8) 0.0065(8) 0.0042(8)
N1 0.026(3) 0.032(4) 0.024(3) 0.001(3) -0.003(3) -0.001(3)
N2 0.027(3) 0.030(4) 0.024(3) 0.003(3) 0.002(3) -0.002(3)
N3 0.019(3) 0.033(4) 0.023(3) 0.002(3) -0.003(2) -0.006(3)
N4 0.029(3) 0.035(4) 0.025(3) 0.002(3) 0.003(3) 0.000(3)
N5 0.047(4) 0.044(5) 0.070(5) 0.005(4) 0.038(4) 0.006(4)
N6 0.034(4) 0.031(4) 0.036(4) 0.005(3) 0.007(3) -0.003(3)
N7 0.023(3) 0.035(4) 0.032(3) 0.001(3) 0.002(3) -0.002(3)
N8 0.033(4) 0.027(4) 0.046(4) -0.001(3) 0.010(3) 0.006(3)
N9 0.024(3) 0.039(4) 0.021(3) -0.001(3) -0.002(3) 0.008(3)
N10 0.026(3) 0.040(4) 0.024(3) 0.001(3) -0.007(3) 0.005(3)
N11 0.026(3) 0.032(4) 0.024(3) 0.000(3) 0.001(2) 0.003(3)
N12 0.023(3) 0.049(4) 0.020(3) -0.006(3) -0.003(2) 0.010(3)
N13 0.034(3) 0.033(4) 0.014(3) 0.002(3) -0.003(2) 0.002(3)
N14 0.021(3) 0.028(3) 0.023(3) 0.002(3) 0.001(2) 0.004(3)
N15 0.024(3) 0.026(3) 0.022(3) 0.004(2) 0.002(2) -0.003(2)
N16 0.028(3) 0.038(4) 0.018(3) -0.003(3) 0.005(3) 0.010(3)
P1 0.0250(9) 0.0379(12) 0.0330(10) 0.0022(9) -0.0007(8) 0.0016(9)
P2 0.0259(10) 0.0396(12) 0.0266(10) -0.0006(9) 0.0009(8) 0.0018(9)
P3 0.0232(9) 0.0343(11) 0.0242(9) 0.0010(8) -0.0019(8) 0.0010(8)
P4 0.0214(9) 0.0360(11) 0.0243(9) -0.0005(8) 0.0014(7) 0.0008(8)
Ru1 0.0225(3) 0.0337(3) 0.0264(3) 0.0014(3) 0.0027(2) 0.0007(3)
Ru2 0.0201(3) 0.0358(3) 0.0199(3) -0.0003(3) -0.0008(2) 0.0022(2)

loop_
_atom_type_symbol
_atom_type_description
_atom_type_scat_dispersion_real
_atom_type_scat_dispersion_imag
_atom_type_scat_source
C C 0.0033 0.0016 'International Tables Vol C Tables 4.2.6.8 and 6.1.1.4'
H H 0.0000 0.0000 'International Tables Vol C Tables 4.2.6.8 and 6.1.1.4'
Cl Cl 0.1484 0.1585 'International Tables Vol C Tables 4.2.6.8 and 6.1.1.4'
N N 0.0061 0.0033 'International Tables Vol C Tables 4.2.6.8 and 6.1.1.4'
P P 0.1023 0.0942 'International Tables Vol C Tables 4.2.6.8 and 6.1.1.4'
Ru Ru -1.2594 0.8363 'International Tables Vol C Tables 4.2.6.8 and 6.1.1.4'

loop_
_geom_angle_atom_site_label_1
_geom_angle_atom_site_label_2
_geom_angle_atom_site_label_3
_geom_angle
N1 C1 N2 106.7(6)
N1 C1 H1A 126.7
N2 C1 H1A 126.7
C3 C2 N1 110.2(6)
C3 C2 H2A 124.9
N1 C2 H2A 124.9
C2 C3 N2 100.7(6)
C2 C3 Ru1 144.9(5)
N2 C3 Ru1 113.6(5)
N3 C4 N4 115.5(6)
N3 C4 N2 118.1(6)
N4 C4 N2 126.4(7)
N3 C5 C6 130.5(7)
N3 C5 C10 110.4(7)
C6 C5 C10 119.1(7)
C7 C6 C5 118.1(7)
C7 C6 H6A 120.9
C5 C6 H6A 120.9
C8 C7 C6 121.4(7)
C8 C7 H7A 119.3
C6 C7 H7A 119.3
C7 C8 C9 121.5(7)
C7 C8 H8A 119.2
C9 C8 H8A 119.2
C10 C9 C8 116.7(7)
C10 C9 H9A 121.7
C8 C9 H9A 121.7
C9 C10 C5 122.9(7)
C9 C10 N4 131.8(7)
C5 C10 N4 105.2(6)
N1 C11 C13 107.4(6)
N1 C11 C14 108.9(6)
C13 C11 C14 110.6(6)
N1 C11 C12 108.9(6)
C13 C11 C12 111.0(6)
C14 C11 C12 110.0(6)
C11 C12 H12A 109.5
C11 C12 H12B 109.5
H12A C12 H12B 109.5
C11 C12 H12C 109.5
H12A C12 H12C 109.5
H12B C12 H12C 109.5
C11 C13 H13A 109.5
C11 C13 H13B 109.5
H13A C13 H13B 109.5
C11 C13 H13C 109.5
H13A C13 H13C 109.5
H13B C13 H13C 109.5
C11 C14 H14C 109.5
C11 C14 H14B 109.5
H14C C14 H14B 109.5
C11 C14 H14A 109.5
H14C C14 H14A 109.5
H14B C14 H14A 109.5
N6 C15 N5 105.6(7)
N6 C15 H15A 127.2
N5 C15 H15A 127.2
C17 C16 N5 109.5(7)
C17 C16 H16A 125.2
N5 C16 H16A 125.2
C16 C17 N6 101.4(6)
C16 C17 Ru1 145.3(6)
N6 C17 Ru1 113.3(5)
N8 C18 N7 117.0(7)
N8 C18 N6 125.9(7)
N7 C18 N6 116.9(7)
C20 C19 C24 118.7(7)
C20 C19 N7 132.0(7)
C24 C19 N7 109.1(6)
C21 C20 C19 118.9(7)
C21 C20 H20A 120.6
C19 C20 H20A 120.6
C20 C21 C22 121.5(7)
C20 C21 H21A 119.2
C22 C21 H21A 119.2
C23 C22 C21 121.1(8)
C23 C22 H22A 119.5
C21 C22 H22A 119.5
C24 C23 C22 117.1(8)
C24 C23 H23A 121.4
C22 C23 H23A 121.4
C23 C24 N8 130.4(7)
C23 C24 C19 122.6(7)
N8 C24 C19 106.9(6)
C26 C25 C27 111.6(11)
C26 C25 N5 105.1(10)
C27 C25 N5 109.0(9)
C26 C25 C28 107.9(11)
C27 C25 C28 114.0(12)
N5 C25 C28 108.9(9)
C25 C26 H26A 109.5
C25 C26 H26B 109.5
H26A C26 H26B 109.5
C25 C26 H26C 109.5
H26A C26 H26C 109.5
H26B C26 H26C 109.5
C25 C27 H27A 109.5
C25 C27 H27B 109.5
H27A C27 H27B 109.5
C25 C27 H27C 109.5
H27A C27 H27C 109.5
H27B C27 H27C 109.5
C25 C28 H28A 109.5
C25 C28 H28B 109.5
H28A C28 H28B 109.5
C25 C28 H28C 109.5
H28A C28 H28C 109.5
H28B C28 H28C 109.5
C30 C29 C34 118.8(8)
C30 C29 P1 115.7(6)
C34 C29 P1 125.5(7)
C31 C30 C29 121.0(9)
C31 C30 H30A 119.5
C29 C30 H30A 119.5
C30 C31 C32 120.1(9)
C30 C31 H31A 120.0
C32 C31 H31A 120.0
C33 C32 C31 118.8(9)
C33 C32 H32A 120.6
C31 C32 H32A 120.6
C32 C33 C34 122.0(9)
C32 C33 H33A 119.0
C34 C33 H33A 119.0
C33 C34 C29 119.2(9)
C33 C34 H34A 120.4
C29 C34 H34A 120.4
C40 C35 C36 117.0(8)
C40 C35 P1 121.7(6)
C36 C35 P1 120.6(6)
C37 C36 C35 122.5(8)
C37 C36 H36A 118.7
C35 C36 H36A 118.7
C36 C37 C38 119.5(8)
C36 C37 H37A 120.3
C38 C37 H37A 120.3
C39 C38 C37 119.8(9)
C39 C38 H38A 120.1
C37 C38 H38A 120.1
C38 C39 C40 120.0(8)
C38 C39 H39A 120.0
C40 C39 H39A 120.0
C39 C40 C35 121.1(8)
C39 C40 H40A 119.4
C35 C40 H40A 119.4
C46 C41 C42 118.5(8)
C46 C41 P1 122.2(6)
C42 C41 P1 119.3(7)
C43 C42 C41 120.5(9)
C43 C42 H42A 119.7
C41 C42 H42A 119.7
C42 C43 C44 120.1(9)
C42 C43 H43A 120.0
C44 C43 H43A 120.0
C45 C44 C43 119.5(8)
C45 C44 H44A 120.2
C43 C44 H44A 120.2
C44 C45 C46 121.1(9)
C44 C45 H45A 119.5
C46 C45 H45A 119.5
C41 C46 C45 120.4(8)
C41 C46 H46A 119.8
C45 C46 H46A 119.8
C52 C47 C48 118.0(7)
C52 C47 P2 120.5(6)
C48 C47 P2 120.7(5)
C49 C48 C47 120.3(8)
C49 C48 H48A 119.8
C47 C48 H48A 119.8
C48 C49 C50 121.7(8)
C48 C49 H49A 119.1
C50 C49 H49A 119.1
C51 C50 C49 118.6(8)
C51 C50 H50A 120.7
C49 C50 H50A 120.7
C50 C51 C52 121.0(7)
C50 C51 H51A 119.5
C52 C51 H51A 119.5
C47 C52 C51 120.3(7)
C47 C52 H52A 119.9
C51 C52 H52A 119.9
C58 C53 C54 118.1(7)
C58 C53 P2 122.9(6)
C54 C53 P2 119.0(6)
C55 C54 C53 120.6(8)
C55 C54 H54A 119.7
C53 C54 H54A 119.7
C54 C55 C56 120.9(8)
C54 C55 H55A 119.5
C56 C55 H55A 119.5
C57 C56 C55 118.3(8)
C57 C56 H56A 120.9
C55 C56 H56A 120.9
C56 C57 C58 121.4(8)
C56 C57 H57A 119.3
C58 C57 H57A 119.3
C57 C58 C53 120.7(8)
C57 C58 H58A 119.6
C53 C58 H58A 119.6
C64 C59 C60 118.0(8)
C64 C59 P2 115.5(6)
C60 C59 P2 126.4(6)
C61 C60 C59 120.3(8)
C61 C60 H60A 119.9
C59 C60 H60A 119.9
C60 C61 C62 120.9(8)
C60 C61 H61A 119.6
C62 C61 H61A 119.6
C63 C62 C61 119.2(8)
C63 C62 H62A 120.4
C61 C62 H62A 120.4
C64 C63 C62 119.9(8)
C64 C63 H63A 120.1
C62 C63 H63A 120.1
C63 C64 C59 121.7(8)
C63 C64 H64A 119.1
C59 C64 H64A 119.1
N9 C65 N10 106.3(6)
N9 C65 H65A 126.9
N10 C65 H65A 126.9
C67 C66 N9 109.2(6)
C67 C66 H66A 125.4
N9 C66 H66A 125.4
C66 C67 N10 102.0(6)
C66 C67 Ru2 145.4(5)
N10 C67 Ru2 112.1(5)
N11 C68 N12 115.9(6)
N11 C68 N10 116.6(6)
N12 C68 N10 127.3(7)
C70 C69 C74 120.1(6)
C70 C69 N11 130.6(6)
C74 C69 N11 109.1(6)
C69 C70 C71 118.3(7)
C69 C70 H70A 120.9
C71 C70 H70A 120.9
C70 C71 C72 121.0(7)
C70 C71 H71A 119.5
C72 C71 H71A 119.5
C73 C72 C71 121.1(7)
C73 C72 H72A 119.4
C71 C72 H72A 119.4
C74 C73 C72 116.8(7)
C74 C73 H73A 121.6
C72 C73 H73A 121.6
C73 C74 N12 131.0(7)
C73 C74 C69 122.5(7)
N12 C74 C69 106.4(6)
N9 C75 C77 106.7(6)
N9 C75 C76 107.9(6)
C77 C75 C76 111.5(6)
N9 C75 C78 108.5(6)
C77 C75 C78 111.2(7)
C76 C75 C78 110.9(6)
C75 C76 H76A 109.5
C75 C76 H76B 109.5
H76A C76 H76B 109.5
C75 C76 H76C 109.5
H76A C76 H76C 109.5
H76B C76 H76C 109.5
C75 C77 H77A 109.5
C75 C77 H77B 109.5
H77A C77 H77B 109.5
C75 C77 H77C 109.5
H77A C77 H77C 109.5
H77B C77 H77C 109.5
C75 C78 H78C 109.5
C75 C78 H78B 109.5
H78C C78 H78B 109.5
C75 C78 H78A 109.5
H78C C78 H78A 109.5
H78B C78 H78A 109.5
N13 C79 N14 106.9(6)
N13 C79 H79A 126.5
N14 C79 H79A 126.5
C81 C80 N13 110.2(7)
C81 C80 H80A 124.9
N13 C80 H80A 124.9
C80 C81 N14 101.3(6)
C80 C81 Ru2 144.5(6)
N14 C81 Ru2 113.9(5)
N15 C82 N16 115.6(6)
N15 C82 N14 117.9(6)
N16 C82 N14 126.3(6)
C84 C83 C88 119.5(7)
C84 C83 N15 130.4(7)
C88 C83 N15 109.9(6)
C85 C84 C83 118.7(7)
C85 C84 H84A 120.7
C83 C84 H84A 120.7
C84 C85 C86 120.2(7)
C84 C85 H85A 119.9
C86 C85 H85A 119.9
C87 C86 C85 121.9(7)
C87 C86 H86A 119.0
C85 C86 H86A 119.0
C88 C87 C86 116.7(7)
C88 C87 H87A 121.6
C86 C87 H87A 121.6
C87 C88 N16 131.2(7)
C87 C88 C83 122.9(7)
N16 C88 C83 105.8(6)
N13 C89 C91 107.7(7)
N13 C89 C90 109.0(6)
C91 C89 C90 110.0(7)
N13 C89 C92 106.6(6)
C91 C89 C92 111.4(8)
C90 C89 C92 112.0(7)
C89 C90 H90A 109.5
C89 C90 H90B 109.5
H90A C90 H90B 109.5
C89 C90 H90C 109.5
H90A C90 H90C 109.5
H90B C90 H90C 109.5
C89 C91 H91A 109.5
C89 C91 H91B 109.5
H91A C91 H91B 109.5
C89 C91 H91C 109.5
H91A C91 H91C 109.5
H91B C91 H91C 109.5
C89 C92 H92A 109.5
C89 C92 H92B 109.5
H92A C92 H92B 109.5
C89 C92 H92C 109.5
H92A C92 H92C 109.5
H92B C92 H92C 109.5
C94 C93 C98 118.1(7)
C94 C93 P3 116.2(5)
C98 C93 P3 125.5(6)
C95 C94 C93 121.4(7)
C95 C94 H94A 119.3
C93 C94 H94A 119.3
C94 C95 C96 119.7(7)
C94 C95 H95A 120.1
C96 C95 H95A 120.1
C97 C96 C95 120.0(7)
C97 C96 H96A 120.0
C95 C96 H96A 120.0
C96 C97 C98 120.9(7)
C96 C97 H97A 119.6
C98 C97 H97A 119.6
C97 C98 C93 119.8(7)
C97 C98 H98A 120.1
C93 C98 H98A 120.1
C104 C99 C100 117.6(7)
C104 C99 P3 121.8(6)
C100 C99 P3 120.1(6)
C101 C100 C99 121.9(7)
C101 C100 H100 119.0
C99 C100 H100 119.0
C102 C101 C100 118.4(8)
C102 C101 H101 120.8
C100 C101 H101 120.8
C103 C102 C101 120.8(8)
C103 C102 H102 119.6
C101 C102 H102 119.6
C102 C103 C104 120.6(8)
C102 C103 H103 119.7
C104 C103 H103 119.7
C103 C104 C99 120.6(8)
C103 C104 H104 119.7
C99 C104 H104 119.7
C110 C105 C106 118.8(8)
C110 C105 P3 122.7(6)
C106 C105 P3 118.5(6)
C107 C106 C105 119.7(8)
C107 C106 H106 120.1
C105 C106 H106 120.1
C106 C107 C108 121.4(10)
C106 C107 H107 119.3
C108 C107 H107 119.3
C109 C108 C107 117.8(9)
C109 C108 H108 121.1
C107 C108 H108 121.1
C108 C109 C110 122.1(8)
C108 C109 H109 119.0
C110 C109 H109 119.0
C105 C110 C109 120.2(8)
C105 C110 H110 119.9
C109 C110 H110 119.9
C116 C111 C112 118.6(7)
C116 C111 P4 125.3(6)
C112 C111 P4 116.0(6)
C113 C112 C111 121.2(8)
C113 C112 H112 119.4
C111 C112 H112 119.4
C114 C113 C112 120.1(8)
C114 C113 H113 119.9
C112 C113 H113 119.9
C113 C114 C115 119.9(8)
C113 C114 H114 120.1
C115 C114 H114 120.1
C114 C115 C116 119.5(8)
C114 C115 H115 120.2
C116 C115 H115 120.2
C111 C116 C115 120.6(8)
C111 C116 H116 119.7
C115 C116 H116 119.7
C118 C117 C122 118.0(7)
C118 C117 P4 118.9(6)
C122 C117 P4 123.1(6)
C117 C118 C119 121.5(8)
C117 C118 H118 119.2
C119 C118 H118 119.2
C120 C119 C118 119.6(8)
C120 C119 H119 120.2
C118 C119 H119 120.2
C119 C120 C121 120.7(7)
C119 C120 H120 119.7
C121 C120 H120 119.7
C120 C121 C122 119.3(8)
C120 C121 H121 120.3
C122 C121 H121 120.3
C117 C122 C121 120.9(8)
C117 C122 H122 119.6
C121 C122 H122 119.6
C124 C123 C128 118.5(7)
C124 C123 P4 119.1(6)
C128 C123 P4 121.3(5)
C123 C124 C125 119.9(7)
C123 C124 H124 120.1
C125 C124 H124 120.1
C126 C125 C124 120.8(7)
C126 C125 H125 119.6
C124 C125 H125 119.6
C125 C126 C127 120.4(7)
C125 C126 H126 119.8
C127 C126 H126 119.8
C128 C127 C126 119.5(7)
C128 C127 H127 120.2
C126 C127 H127 120.2
C127 C128 C123 120.9(7)
C127 C128 H128 119.6
C123 C128 H128 119.6
C1 N1 C2 109.1(6)
C1 N1 C11 126.0(6)
C2 N1 C11 124.5(6)
C1 N2 C4 129.6(6)
C1 N2 C3 113.3(6)
C4 N2 C3 117.1(6)
C4 N3 C5 103.3(6)
C4 N3 Ru1 112.2(4)
C5 N3 Ru1 144.4(5)
C4 N4 C10 105.4(6)
C4 N4 H4 127.3
C10 N4 H4 127.3
C15 N5 C16 109.4(7)
C15 N5 C25 125.0(8)
C16 N5 C25 125.2(8)
C15 N6 C18 127.1(7)
C15 N6 C17 114.1(6)
C18 N6 C17 118.2(6)
C18 N7 C19 102.1(6)
C18 N7 Ru1 112.8(5)
C19 N7 Ru1 144.6(5)
C18 N8 C24 104.8(6)
C18 N8 H8 127.6
C24 N8 H8 127.6
C65 N9 C66 110.1(6)
C65 N9 C75 125.5(6)
C66 N9 C75 124.3(5)
C65 N10 C68 128.1(6)
C65 N10 C67 112.4(6)
C68 N10 C67 119.0(6)
C68 N11 C69 103.1(5)
C68 N11 Ru2 113.0(4)
C69 N11 Ru2 143.7(5)
C68 N12 C74 105.4(6)
C68 N12 H12 127.3
C74 N12 H12 127.3
C79 N13 C80 108.7(6)
C79 N13 C89 126.0(6)
C80 N13 C89 125.0(6)
C79 N14 C82 129.2(6)
C79 N14 C81 112.8(6)
C82 N14 C81 117.5(6)
C82 N15 C83 102.9(6)
C82 N15 Ru2 112.1(5)
C83 N15 Ru2 144.4(5)
C82 N16 C88 105.7(6)
C82 N16 H16 127.2
C88 N16 H16 127.2
C35 P1 C41 102.5(4)
C35 P1 C29 105.7(4)
C41 P1 C29 98.9(4)
C35 P1 Ru1 111.5(3)
C41 P1 Ru1 120.3(3)
C29 P1 Ru1 116.1(3)
C59 P2 C47 106.3(4)
C59 P2 C53 98.0(4)
C47 P2 C53 101.9(3)
C59 P2 Ru1 114.8(3)
C47 P2 Ru1 111.0(2)
C53 P2 Ru1 122.8(3)
C93 P3 C99 106.4(3)
C93 P3 C105 97.3(4)
C99 P3 C105 102.9(4)
C93 P3 Ru2 115.5(2)
C99 P3 Ru2 111.4(3)
C105 P3 Ru2 121.3(2)
C117 P4 C123 101.6(3)
C117 P4 C111 96.5(3)
C123 P4 C111 107.1(3)
C117 P4 Ru2 121.7(3)
C123 P4 Ru2 110.6(2)
C111 P4 Ru2 117.3(2)
C3 Ru1 C17 102.9(3)
C3 Ru1 N7 171.7(3)
C17 Ru1 N7 78.0(3)
C3 Ru1 N3 77.8(2)
C17 Ru1 N3 173.2(3)
N7 Ru1 N3 102.2(2)
C3 Ru1 P1 95.3(2)
C17 Ru1 P1 86.3(2)
N7 Ru1 P1 92.97(16)
N3 Ru1 P1 86.91(15)
C3 Ru1 P2 85.1(2)
C17 Ru1 P2 92.3(2)
N7 Ru1 P2 86.67(16)
N3 Ru1 P2 94.48(15)
P1 Ru1 P2 178.62(8)
C81 Ru2 C67 101.8(3)
C81 Ru2 N11 174.2(3)
C67 Ru2 N11 77.6(2)
C81 Ru2 N15 77.7(2)
C67 Ru2 N15 172.5(2)
N11 Ru2 N15 103.6(2)
C81 Ru2 P3 86.1(2)
C67 Ru2 P3 93.4(2)
N11 Ru2 P3 88.20(16)
N15 Ru2 P3 93.97(15)
C81 Ru2 P4 92.6(2)
C67 Ru2 P4 86.2(2)
N11 Ru2 P4 93.08(16)
N15 Ru2 P4 86.36(15)
P3 Ru2 P4 178.57(7)

loop_
_geom_bond_atom_site_label_1
_geom_bond_atom_site_label_2
_geom_bond_distance
C1 N1 1.323(8)
C1 N2 1.338(9)
C1 H1A 0.9500
C2 C3 1.382(10)
C2 N1 1.405(9)
C2 H2A 0.9500
C3 N2 1.433(9)
C3 Ru1 2.029(8)
C4 N3 1.325(9)
C4 N4 1.337(9)
C4 N2 1.372(9)
C5 N3 1.386(9)
C5 C6 1.392(11)
C5 C10 1.398(10)
C6 C7 1.387(10)
C6 H6A 0.9500
C7 C8 1.381(11)
C7 H7A 0.9500
C8 C9 1.384(11)
C8 H8A 0.9500
C9 C10 1.382(10)
C9 H9A 0.9500
C10 N4 1.404(9)
C11 N1 1.503(9)
C11 C13 1.515(10)
C11 C14 1.517(10)
C11 C12 1.530(10)
C12 H12A 0.9800
C12 H12B 0.9800
C12 H12C 0.9800
C13 H13A 0.9800
C13 H13B 0.9800
C13 H13C 0.9800
C14 H14C 0.9800
C14 H14B 0.9800
C14 H14A 0.9800
C15 N6 1.332(10)
C15 N5 1.339(11)
C15 H15A 0.9500
C16 C17 1.381(11)
C16 N5 1.397(10)
C16 H16A 0.9500
C17 N6 1.411(9)
C17 Ru1 2.046(7)
C18 N8 1.328(10)
C18 N7 1.329(9)
C18 N6 1.390(9)
C19 C20 1.389(10)
C19 C24 1.404(11)
C19 N7 1.405(9)
C20 C21 1.370(11)
C20 H20A 0.9500
C21 C22 1.385(11)
C21 H21A 0.9500
C22 C23 1.382(11)
C22 H22A 0.9500
C23 C24 1.378(11)
C23 H23A 0.9500
C24 N8 1.378(9)
C25 C26 1.455(16)
C25 C27 1.523(17)
C25 N5 1.521(12)
C25 C28 1.531(14)
C26 H26A 0.9800
C26 H26B 0.9800
C26 H26C 0.9800
C27 H27A 0.9800
C27 H27B 0.9800
C27 H27C 0.9800
C28 H28A 0.9800
C28 H28B 0.9800
C28 H28C 0.9800
C29 C30 1.390(11)
C29 C34 1.405(11)
C29 P1 1.837(8)
C30 C31 1.377(11)
C30 H30A 0.9500
C31 C32 1.403(13)
C31 H31A 0.9500
C32 C33 1.364(13)
C32 H32A 0.9500
C33 C34 1.385(12)
C33 H33A 0.9500
C34 H34A 0.9500
C35 C40 1.392(11)
C35 C36 1.406(11)
C35 P1 1.826(8)
C36 C37 1.358(11)
C36 H36A 0.9500
C37 C38 1.394(12)
C37 H37A 0.9500
C38 C39 1.382(13)
C38 H38A 0.9500
C39 C40 1.390(12)
C39 H39A 0.9500
C40 H40A 0.9500
C41 C46 1.382(11)
C41 C42 1.412(11)
C41 P1 1.832(8)
C42 C43 1.384(12)
C42 H42A 0.9500
C43 C44 1.392(13)
C43 H43A 0.9500
C44 C45 1.369(12)
C44 H44A 0.9500
C45 C46 1.394(11)
C45 H45A 0.9500
C46 H46A 0.9500
C47 C52 1.393(10)
C47 C48 1.411(11)
C47 P2 1.820(8)
C48 C49 1.375(11)
C48 H48A 0.9500
C49 C50 1.381(12)
C49 H49A 0.9500
C50 C51 1.377(12)
C50 H50A 0.9500
C51 C52 1.402(10)
C51 H51A 0.9500
C52 H52A 0.9500
C53 C58 1.387(10)
C53 C54 1.407(11)
C53 P2 1.829(8)
C54 C55 1.373(11)
C54 H54A 0.9500
C55 C56 1.402(12)
C55 H55A 0.9500
C56 C57 1.371(12)
C56 H56A 0.9500
C57 C58 1.387(11)
C57 H57A 0.9500
C58 H58A 0.9500
C59 C64 1.393(11)
C59 C60 1.399(11)
C59 P2 1.812(8)
C60 C61 1.376(11)
C60 H60A 0.9500
C61 C62 1.395(12)
C61 H61A 0.9500
C62 C63 1.379(12)
C62 H62A 0.9500
C63 C64 1.378(12)
C63 H63A 0.9500
C64 H64A 0.9500
C65 N9 1.307(9)
C65 N10 1.358(9)
C65 H65A 0.9500
C66 C67 1.369(10)
C66 N9 1.414(8)
C66 H66A 0.9500
C67 N10 1.427(9)
C67 Ru2 2.052(8)
C68 N11 1.326(9)
C68 N12 1.339(9)
C68 N10 1.371(9)
C69 C70 1.371(10)
C69 C74 1.404(9)
C69 N11 1.410(8)
C70 C71 1.386(10)
C70 H70A 0.9500
C71 C72 1.405(10)
C71 H71A 0.9500
C72 C73 1.384(10)
C72 H72A 0.9500
C73 C74 1.379(10)
C73 H73A 0.9500
C74 N12 1.391(9)
C75 N9 1.506(9)
C75 C77 1.516(11)
C75 C76 1.519(10)
C75 C78 1.524(10)
C76 H76A 0.9800
C76 H76B 0.9800
C76 H76C 0.9800
C77 H77A 0.9800
C77 H77B 0.9800
C77 H77C 0.9800
C78 H78C 0.9800
C78 H78B 0.9800
C78 H78A 0.9800
C79 N13 1.323(9)
C79 N14 1.339(9)
C79 H79A 0.9500
C80 C81 1.373(10)
C80 N13 1.401(9)
C80 H80A 0.9500
C81 N14 1.423(9)
C81 Ru2 2.031(7)
C82 N15 1.325(8)
C82 N16 1.340(9)
C82 N14 1.372(9)
C83 C84 1.391(10)
C83 C88 1.399(10)
C83 N15 1.404(9)
C84 C85 1.385(10)
C84 H84A 0.9500
C85 C86 1.408(10)
C85 H85A 0.9500
C86 C87 1.381(10)
C86 H86A 0.9500
C87 C88 1.377(10)
C87 H87A 0.9500
C88 N16 1.391(9)
C89 N13 1.489(8)
C89 C91 1.502(12)
C89 C90 1.524(10)
C89 C92 1.537(12)
C90 H90A 0.9800
C90 H90B 0.9800
C90 H90C 0.9800
C91 H91A 0.9800
C91 H91B 0.9800
C91 H91C 0.9800
C92 H92A 0.9800
C92 H92B 0.9800
C92 H92C 0.9800
C93 C94 1.395(10)
C93 C98 1.408(9)
C93 P3 1.821(7)
C94 C95 1.378(10)
C94 H94A 0.9500
C95 C96 1.387(11)
C95 H95A 0.9500
C96 C97 1.371(11)
C96 H96A 0.9500
C97 C98 1.390(10)
C97 H97A 0.9500
C98 H98A 0.9500
C99 C104 1.390(10)
C99 C100 1.393(11)
C99 P3 1.822(7)
C100 C101 1.391(10)
C100 H100 0.9500
C101 C102 1.376(11)
C101 H101 0.9500
C102 C103 1.368(13)
C102 H102 0.9500
C103 C104 1.379(12)
C103 H103 0.9500
C104 H104 0.9500
C105 C110 1.372(10)
C105 C106 1.400(12)
C105 P3 1.836(8)
C106 C107 1.387(13)
C106 H106 0.9500
C107 C108 1.389(13)
C107 H107 0.9500
C108 C109 1.360(12)
C108 H108 0.9500
C109 C110 1.392(11)
C109 H109 0.9500
C110 H110 0.9500
C111 C116 1.378(11)
C111 C112 1.387(10)
C111 P4 1.840(8)
C112 C113 1.378(11)
C112 H112 0.9500
C113 C114 1.369(12)
C113 H113 0.9500
C114 C115 1.392(13)
C114 H114 0.9500
C115 C116 1.396(11)
C115 H115 0.9500
C116 H116 0.9500
C117 C118 1.379(11)
C117 C122 1.396(10)
C117 P4 1.824(7)
C118 C119 1.390(10)
C118 H118 0.9500
C119 C120 1.372(11)
C119 H119 0.9500
C120 C121 1.379(11)
C120 H120 0.9500
C121 C122 1.398(10)
C121 H121 0.9500
C122 H122 0.9500
C123 C124 1.390(10)
C123 C128 1.407(10)
C123 P4 1.831(7)
C124 C125 1.391(10)
C124 H124 0.9500
C125 C126 1.358(11)
C125 H125 0.9500
C126 C127 1.392(11)
C126 H126 0.9500
C127 C128 1.373(10)
C127 H127 0.9500
C128 H128 0.9500
N3 Ru1 2.185(6)
N4 H4 0.8800
N7 Ru1 2.180(6)
N8 H8 0.8800
N11 Ru2 2.183(6)
N12 H12 0.8800
N15 Ru2 2.200(6)
N16 H16 0.8800
P1 Ru1 2.361(2)
P2 Ru1 2.373(2)
P3 Ru2 2.349(2)
P4 Ru2 2.361(2)

loop_
_platon_squeeze_void_nr
_platon_squeeze_void_average_x
_platon_squeeze_void_average_y
_platon_squeeze_void_average_z
_platon_squeeze_void_volume
_platon_squeeze_void_count_electrons
_platon_squeeze_void_content
1 0.209 0.078 -0.107 489 58 ' '
2 0.709 0.422 0.107 489 58 ' '
3 0.291 0.578 -0.107 488 58 ' '
4 0.791 0.922 0.107 488 58 ' '
5 0.291 -0.079 0.393 487 58 ' '
6 0.209 0.422 0.393 488 58 ' '
7 0.026 0.366 0.217 11 0 ' '
8 0.474 0.866 0.217 12 0 ' '
9 0.526 0.366 0.283 11 0 ' '
10 0.974 0.866 0.283 12 0 ' '
11 0.709 0.078 0.607 489 58 ' '
12 0.791 0.578 0.607 488 58 ' '
13 0.026 0.134 0.717 12 0 ' '
14 0.474 0.634 0.717 12 0 ' '
15 0.526 0.134 0.783 12 0 ' '
16 0.974 0.634 0.783 12 0 ' '
